data_4344242
loop_
_publ_author_name
'Shieh, M.'
'Martin, K.J.'
'Squattrito, P.J.'
'Clearfield, A.'

_publ_section_title
;
 New low-dimensional zinc compounds containing zincoxygen-phosphorus
 frameworks: two-layered inorganic phophites and a polymeric organic
 phosphinate
;
_journal_name_full 'Inorganic Chemistry'
_journal_page_first 958
_journal_page_last 963
_journal_volume 29
_journal_year 1990
_chemical_formula_sum 'H6 O8 P2 Sr Zn'
_chemical_name_systematic 'Zn Sr (H P O3)2 (H2 O)2'
_space_group_IT_number 2
_symmetry_space_group_name_Hall '-P 1'
_symmetry_space_group_name_H-M 'P -1'
_cell_angle_alpha 99
_cell_angle_beta 107.93
_cell_angle_gamma 100.51
_cell_formula_units_Z 2
_cell_length_a 7.728
_cell_length_b 7.967
_cell_length_c 7.448
_cell_volume 417.751
_citation_journal_id_ASTM INOCAJ
_cod_data_source_file Shieh_INOCAJ_1990_1739.cif
_cod_data_source_block H6O8P2Sr1Zn1
_cod_original_cell_volume 417.7512
_cod_original_formula_sum 'H6 O8 P2 Sr1 Zn1'
_cod_database_code 4344242

loop_
_symmetry_equiv_pos_as_xyz
x,y,z
-x,-y,-z

loop_
_atom_site_label
_atom_site_type_symbol
_atom_site_fract_x
_atom_site_fract_y
_atom_site_fract_z
_atom_site_occupancy
_atom_site_U_iso_or_equiv
P2 P+3 0.0199 0.6736 0.2755 1 0.0
O4 O-2 0.2654 0.2851 0.4342 1 0.0
O2 O-2 -0.1248 0.5088 0.2628 1 0.0
P1 P+3 0.3293 0.2217 0.266 1 0.0
H1 H+1 0.1993 0.1788 0.1152 1 0.0
O6 O-2 0.0296 0.1555 0.6729 1 0.0
O5 O-2 0.3973 0.0574 0.2957 1 0.0
Sr1 Sr+2 0.28416 0.02229 0.6076 1 0.0
O7 O-2 0.2248 -0.1339 0.8679 1 0.0
H2 H+1 0.0453 0.6568 0.1167 1 0.0
Zn1 Zn+2 0.2768 0.5148 0.5746 1 0.0
O3 O-2 0.4692 0.37 0.2393 1 0.0
O1 O-2 0.2146 0.682 0.4196 1 0.0
O8 O-2 0.5048 0.296 0.8674 1 0.0
